data_9005072
loop_
_publ_author_name
'Comodi, P.'
'Mellini, M.'
'Ungaretti, L.'
'Zanazzi, P. F.'

_publ_section_title
;
 Compressibility and high pressure structure refinement
 of tremolite, pargasite and glaucophane
 Sample: pressure at 37 kbar
;
_journal_name_full 'European Journal of Mineralogy'
_journal_page_first 485
_journal_page_last 499
_journal_paper_doi 10.1127/ejm/3/3/0485
_journal_volume 3
_journal_year 1991
_chemical_formula_sum 'Al1.6 Fe1.42 H2 Li0.02 Mg1.98 Na1.98 O24 Si8'
_chemical_name_mineral Glaucophane
_space_group_IT_number 12
_symmetry_space_group_name_Hall '-C 2y'
_symmetry_space_group_name_H-M 'C 1 2/m 1'
_cell_angle_alpha 90
_cell_angle_beta 103.9
_cell_angle_gamma 90
_cell_formula_units_Z 2
_cell_length_a 9.349
_cell_length_b 17.610
_cell_length_c 5.257
_cell_volume 840.146
_database_code_amcsd 0006417
_exptl_crystal_density_diffrn 3.269
_cod_original_formula_sum 'Mg1.98 Fe1.42 Al1.6 (Na1.98 Li.02) Si8 O24 H2'
_cod_database_code 9005072

loop_
_space_group_symop_operation_xyz
x,y,z
1/2+x,1/2+y,z
x,-y,z
1/2+x,1/2-y,z
-x,y,-z
1/2-x,1/2+y,-z
-x,-y,-z
1/2-x,1/2-y,-z

loop_
_atom_site_label
_atom_site_fract_x
_atom_site_fract_y
_atom_site_fract_z
_atom_site_occupancy
_atom_site_U_iso_or_equiv
_atom_site_type_symbol
_atom_site_attached_hydrogens
MgM1 0.00000 0.09170 0.50000 0.72000 0.02420 Mg 0
FeM1 0.00000 0.09170 0.50000 0.28000 0.02420 Fe 0
AlM2 0.00000 0.17910 0.00000 0.80000 -0.00380 Al 0
FeM2 0.00000 0.17910 0.00000 0.20000 -0.00380 Fe 0
MgM3 0.00000 0.00000 0.00000 0.54000 -0.00250 Mg 0
FeM3 0.00000 0.00000 0.00000 0.46000 -0.00250 Fe 0
NaM4 0.00000 0.27790 0.50000 0.99000 0.02260 Na 0
LiM4 0.00000 0.27790 0.50000 0.01000 0.02260 Li 0
SiT1 0.28740 0.08670 0.29330 1.00000 0.00650 Si 0
SiT2 0.29590 0.17250 0.80850 1.00000 0.00030 Si 0
O1 0.11020 0.09180 0.20150 1.00000 0.00550 O 0
O2 0.11760 0.17130 0.74760 1.00000 0.01250 O 0
O-H3 0.11110 0.00000 0.70080 1.00000 0.01090 O 1
O4 0.36890 0.25370 0.79140 1.00000 0.00390 O 0
O5 0.36560 0.13350 0.09260 1.00000 0.01430 O 0
O6 0.35180 0.12120 0.58740 1.00000 0.00040 O 0
O7 0.34570 0.00000 0.30360 1.00000 0.00670 O 0

loop_
_cod_changelog_entry_id
_cod_changelog_entry_author
_cod_changelog_entry_date
_cod_changelog_entry_text
1
;cod-tools version 3.8.0
Id: cif_guess_AMCSD_atom_types 9574 2023-05-10 09:00:05Z saulius
;
2023-05-10T18:49:50+03:00
;Derived atom types and hydrogen counts
from atom names that follow the AMCSD naming convention
(Wat == water, O-H == hydroxyl).
;

loop_
_cod_related_entry_id
_cod_related_entry_database
_cod_related_entry_code
1 AMCSD 0006417
